data_4302639
loop_
_publ_author_name
'Philippe F. Weck'
'Eunja Kim'
'Fr\'ed\'eric Poineau'
'Efrain E. Rodriguez'
'Alfred P. Sattelberger'
'Kenneth R. Czerwinski'

_publ_section_title
;
Technetium(IV) Halides Predicted from First-Principles
;
_journal_name_full 'Inorganic Chemistry'
_journal_page_first 6555
_journal_page_last 6558
_journal_paper_doi 10.1021/ic900476m
_journal_volume 48
_journal_year 2009
_space_group_IT_number 61
_symmetry_cell_setting orthorhombic
_symmetry_Int_Tables_number 61
_symmetry_space_group_name_Hall '-P 2ac 2ab'
_symmetry_space_group_name_H-M 'P b c a'
_audit_creation_date 2009-02-24
_audit_creation_method 'Materials Studio'
_cell_angle_alpha 90.0000
_cell_angle_beta 90.0000
_cell_angle_gamma 90.0000
_cell_length_a 10.0077
_cell_length_b 11.9210
_cell_length_c 5.5978
_cell_volume 667.828
_cod_data_source_file ic900476m_si_001_1.cif
_cod_data_source_block TcF4
_cod_database_code 4302639

loop_
_symmetry_equiv_pos_as_xyz
x,y,z
-x+1/2,-y,z+1/2
-x,y+1/2,-z+1/2
x+1/2,-y+1/2,-z
-x,-y,-z
x+1/2,y,-z+1/2
x,-y+1/2,z+1/2
-x+1/2,y+1/2,z

loop_
_atom_site_label
_atom_site_type_symbol
_atom_site_fract_x
_atom_site_fract_y
_atom_site_fract_z
_atom_site_U_iso_or_equiv
_atom_site_adp_type
_atom_site_occupancy
Tc1 Tc 1.12783 0.17493 0.90562 0.00000 Uiso 1.00
F9 F 1.22192 0.30080 1.09074 0.00000 Uiso 1.00
F10 F 1.03357 0.19955 1.21974 0.00000 Uiso 1.00
F11 F 1.24635 0.07234 1.04170 0.00000 Uiso 1.00
F12 F 1.00898 0.07220 0.77022 0.00000 Uiso 1.00

loop_
_geom_bond_atom_site_label_1
_geom_bond_atom_site_label_2
_geom_bond_distance
_geom_bond_site_symmetry_2
Tc1 F9 2.052 .
Tc1 F10 2.017 .
Tc1 F11 1.866 .
Tc1 F12 1.868 .
Tc1 F9 2.019 7_554
Tc1 F10 2.052 7_554
F9 Tc1 2.019 7
F10 Tc1 2.052 7
